data_7709081
loop_
_publ_author_name
'Jana, Abhimanyu'
'Aher, Abhishek'
'Brand\~ao, Paula'
'Bera, Pradip'
'Sharda, Saphy'
'Phadikar, Ujjwal'
'Manna, Sunil'
'Mahapatra, Ajit Kumar'
'Bera, Pulakesh'

_publ_section_title
;
 Evaluation of anticancer activities varying ligand&#x2019;s substituents
 in Co(II/III)-picolyl phenolate derivatives: Synthesis, characterization,
 DFT, DNA cleavage and molecular docking studies
;
_journal_name_full 'Dalton Transactions'
_journal_paper_doi 10.1039/D1DT02825A
_journal_year 2022
_chemical_formula_sum 'C21 H19 Co N8 O2'
_chemical_formula_weight 474.37
_space_group_crystal_system orthorhombic
_space_group_IT_number 19
_space_group_name_Hall 'P 2ac 2ab'
_space_group_name_H-M_alt 'P 21 21 21'
_atom_sites_solution_hydrogens mixed
_audit_creation_method SHELXL-2013
_audit_update_record
;
2021-07-15 deposited with the CCDC.	2021-12-10 downloaded from the CCDC.
;
_cell_angle_alpha 90
_cell_angle_beta 90
_cell_angle_gamma 90
_cell_formula_units_Z 4
_cell_length_a 9.9275(12)
_cell_length_b 14.1515(16)
_cell_length_c 14.8834(18)
_cell_measurement_reflns_used 470
_cell_measurement_temperature 150(2)
_cell_measurement_theta_max 26.10
_cell_measurement_theta_min 2.92
_cell_volume 2091.0(4)
_computing_structure_refinement 'SHELXL-2013 (Sheldrick, 2013)'
_diffrn_ambient_temperature 150(2)
_diffrn_measured_fraction_theta_full 0.999
_diffrn_measured_fraction_theta_max 0.997
_diffrn_measurement_device_type CCD
_diffrn_measurement_method 'omega and phi scans'
_diffrn_radiation_type MoK\a
_diffrn_radiation_wavelength 0.71073
_diffrn_reflns_av_R_equivalents 0.0948
_diffrn_reflns_av_unetI/netI 0.0597
_diffrn_reflns_Laue_measured_fraction_full 0.999
_diffrn_reflns_Laue_measured_fraction_max 0.997
_diffrn_reflns_limit_h_max 12
_diffrn_reflns_limit_h_min -12
_diffrn_reflns_limit_k_max 17
_diffrn_reflns_limit_k_min -17
_diffrn_reflns_limit_l_max 18
_diffrn_reflns_limit_l_min -18
_diffrn_reflns_number 19465
_diffrn_reflns_point_group_measured_fraction_full 0.999
_diffrn_reflns_point_group_measured_fraction_max 0.996
_diffrn_reflns_theta_full 25.242
_diffrn_reflns_theta_max 25.728
_diffrn_reflns_theta_min 2.466
_diffrn_source 'fine-focus sealed tube'
_exptl_absorpt_coefficient_mu 0.858
_exptl_absorpt_correction_type multi-scan
_exptl_crystal_colour brown
_exptl_crystal_density_diffrn 1.507
_exptl_crystal_description block
_exptl_crystal_F_000 976
_exptl_crystal_size_max 0.280
_exptl_crystal_size_mid 0.120
_exptl_crystal_size_min 0.040
_exptl_transmission_factor_max 0.7453
_exptl_transmission_factor_min 0.2772
_refine_diff_density_max 0.915
_refine_diff_density_min -1.023
_refine_diff_density_rms 0.107
_refine_ls_abs_structure_details
;
 Flack x determined using 1273 quotients [(I+)-(I-)]/[(I+)+(I-)]
 (Parsons and Flack (2004), Acta Cryst. A60, s61).
;
_refine_ls_abs_structure_Flack 0.069(12)
_refine_ls_extinction_method none
_refine_ls_goodness_of_fit_ref 1.095
_refine_ls_hydrogen_treatment mixed
_refine_ls_matrix_type full
_refine_ls_number_parameters 293
_refine_ls_number_reflns 3964
_refine_ls_number_restraints 0
_refine_ls_restrained_S_all 1.095
_refine_ls_R_factor_all 0.0773
_refine_ls_R_factor_gt 0.0599
_refine_ls_shift/su_max 0.000
_refine_ls_shift/su_mean 0.000
_refine_ls_structure_factor_coef Fsqd
_refine_ls_weighting_details 'w=1/[\s^2^(Fo^2^)+(0.0866P)^2^+1.9648P] where P=(Fo^2^+2Fc^2^)/3'
_refine_ls_weighting_scheme calc
_refine_ls_wR_factor_gt 0.1502
_refine_ls_wR_factor_ref 0.1693
_reflns_Friedel_coverage 0.751
_reflns_Friedel_fraction_full 1.000
_reflns_Friedel_fraction_max 0.995
_reflns_number_gt 3266
_reflns_number_total 3964
_reflns_threshold_expression 'I > 2\s(I)'
_cod_data_source_file d1dt02825a2.cif
_cod_data_source_block f_CCDC1
_cod_database_code 7709081
_shelx_space_group_comment
;
The symmetry employed for this shelxl refinement is uniquely defined
by the following loop, which should always be used as a source of
symmetry information in preference to the above space-group names.
They are only intended as comments.
;
_shelx_estimated_absorpt_t_min 0.795
_shelx_estimated_absorpt_t_max 0.966
_shelxl_version_number 2013-4

loop_
_space_group_symop_operation_xyz
'x, y, z'
'-x+1/2, -y, z+1/2'
'-x, y+1/2, -z+1/2'
'x+1/2, -y+1/2, -z'

loop_
_atom_site_label
_atom_site_type_symbol
_atom_site_fract_x
_atom_site_fract_y
_atom_site_fract_z
_atom_site_U_iso_or_equiv
_atom_site_adp_type
_atom_site_occupancy
_atom_site_site_symmetry_order
_atom_site_calc_flag
_atom_site_refinement_flags_posn
_atom_site_refinement_flags_adp
_atom_site_refinement_flags_occupancy
_atom_site_disorder_assembly
_atom_site_disorder_group
Co Co 0.39978(9) 0.40352(7) 0.38126(6) 0.0439(3) Uani 1 1 d . . . . .
O1 O 0.2218(5) 0.4140(4) 0.4164(3) 0.0474(12) Uani 1 1 d . . . . .
O2 O 0.5909(5) 0.3849(4) 0.3452(4) 0.0547(13) Uani 1 1 d . . . . .
N1 N 0.3976(6) 0.5335(4) 0.3593(3) 0.0437(13) Uani 1 1 d . . . . .
N2 N 0.4024(7) 0.2702(5) 0.4003(4) 0.0481(14) Uani 1 1 d . . . . .
N3 N 0.4710(6) 0.4283(5) 0.5026(4) 0.0501(16) Uani 1 1 d . . . . .
N4 N 0.4189(6) 0.3940(5) 0.5669(4) 0.0481(15) Uani 1 1 d . . . . .
N5 N 0.3727(7) 0.3611(7) 0.6300(5) 0.076(2) Uani 1 1 d . . . . .
N6 N 0.3531(8) 0.3805(6) 0.2556(5) 0.066(2) Uani 1 1 d . . . . .
N7 N 0.2403(9) 0.3643(6) 0.2380(5) 0.075(2) Uani 1 1 d . . . . .
N8 N 0.1285(10) 0.3410(9) 0.2193(8) 0.116(4) Uani 1 1 d . . . . .
C1 C 0.1961(7) 0.5075(6) 0.4411(5) 0.0499(18) Uani 1 1 d . . . . .
H1A H 0.2329 0.5196 0.5019 0.060 Uiso 1 1 calc R U . . .
H1B H 0.0977 0.5186 0.4429 0.060 Uiso 1 1 calc R U . . .
C2 C 0.2614(6) 0.5753(5) 0.3735(5) 0.0456(16) Uani 1 1 d . . . . .
H2 H 0.210(6) 0.572(3) 0.316(4) 0.010(12) Uiso 1 1 d . . . . .
C3 C 0.2610(7) 0.6759(6) 0.4071(5) 0.0465(17) Uani 1 1 d . . . . .
C4 C 0.1727(7) 0.7422(6) 0.3703(5) 0.0491(17) Uani 1 1 d . . . . .
H4 H 0.1186 0.7254 0.3201 0.059 Uiso 1 1 calc R U . . .
C5 C 0.1633(8) 0.8324(7) 0.4062(6) 0.058(2) Uani 1 1 d . . . . .
H5 H 0.1009 0.8763 0.3817 0.070 Uiso 1 1 calc R U . . .
C6 C 0.2444(9) 0.8585(7) 0.4776(6) 0.059(2) Uani 1 1 d . . . . .
H6 H 0.2389 0.9205 0.5019 0.071 Uiso 1 1 calc R U . . .
C7 C 0.3348(9) 0.7926(7) 0.5138(6) 0.061(2) Uani 1 1 d . . . . .
H7 H 0.3911 0.8100 0.5627 0.073 Uiso 1 1 calc R U . . .
C8 C 0.3422(8) 0.7032(6) 0.4789(6) 0.054(2) Uani 1 1 d . . . . .
H8 H 0.4038 0.6591 0.5041 0.065 Uiso 1 1 calc R U . . .
C9 C 0.4981(7) 0.5828(6) 0.3338(5) 0.0439(16) Uani 1 1 d . . . . .
H9 H 0.4832 0.6486 0.3262 0.053 Uiso 1 1 calc R U . . .
C10 C 0.6344(7) 0.5481(6) 0.3150(5) 0.0451(17) Uani 1 1 d . . . . .
C11 C 0.7256(8) 0.6170(6) 0.2881(5) 0.0512(19) Uani 1 1 d . . . . .
H11 H 0.6961 0.6807 0.2835 0.061 Uiso 1 1 calc R U . . .
C12 C 0.8598(7) 0.5952(7) 0.2676(5) 0.055(2) Uani 1 1 d . . . . .
H12 H 0.9205 0.6429 0.2482 0.066 Uiso 1 1 calc R U . . .
C13 C 0.9005(8) 0.5046(7) 0.2762(5) 0.058(2) Uani 1 1 d . . . . .
H13 H 0.9918 0.4896 0.2635 0.069 Uiso 1 1 calc R U . . .
C14 C 0.8145(7) 0.4324(6) 0.3028(5) 0.052(2) Uani 1 1 d . . . . .
H14 H 0.8462 0.3694 0.3092 0.063 Uiso 1 1 calc R U . . .
C15 C 0.6805(7) 0.4551(6) 0.3199(5) 0.0446(17) Uani 1 1 d . . . . .
C16 C 0.6328(8) 0.2890(6) 0.3441(6) 0.0518(19) Uani 1 1 d . . . . .
H16A H 0.7135 0.2812 0.3826 0.062 Uiso 1 1 calc R U . . .
H16B H 0.6570 0.2702 0.2821 0.062 Uiso 1 1 calc R U . . .
C17 C 0.5198(7) 0.2264(5) 0.3786(5) 0.0467(16) Uani 1 1 d . . . . .
C18 C 0.5340(8) 0.1310(6) 0.3873(5) 0.0500(17) Uani 1 1 d . . . . .
H18 H 0.6173 0.1019 0.3723 0.060 Uiso 1 1 calc R U . . .
C19 C 0.4281(8) 0.0763(7) 0.4177(5) 0.056(2) Uani 1 1 d . . . . .
H19 H 0.4366 0.0097 0.4230 0.067 Uiso 1 1 calc R U . . .
C20 C 0.3067(9) 0.1226(7) 0.4406(6) 0.057(2) Uani 1 1 d . . . . .
H20 H 0.2320 0.0877 0.4628 0.068 Uiso 1 1 calc R U . . .
C21 C 0.2988(9) 0.2175(7) 0.4306(5) 0.056(2) Uani 1 1 d . . . . .
H21 H 0.2167 0.2482 0.4455 0.067 Uiso 1 1 calc R U . . .

loop_
_atom_site_aniso_label
_atom_site_aniso_U_11
_atom_site_aniso_U_22
_atom_site_aniso_U_33
_atom_site_aniso_U_23
_atom_site_aniso_U_13
_atom_site_aniso_U_12
Co 0.0260(4) 0.0663(6) 0.0393(5) -0.0022(4) 0.0021(4) -0.0033(4)
O1 0.025(2) 0.069(3) 0.049(3) -0.001(2) 0.002(2) -0.006(2)
O2 0.029(2) 0.073(4) 0.062(3) -0.001(3) 0.011(2) -0.004(3)
N1 0.022(3) 0.072(4) 0.037(3) -0.005(2) 0.000(2) 0.000(3)
N2 0.034(3) 0.073(4) 0.037(3) -0.006(3) 0.000(3) -0.001(3)
N3 0.028(3) 0.077(5) 0.045(3) -0.001(3) -0.006(3) -0.007(3)
N4 0.030(3) 0.074(4) 0.040(3) 0.001(3) -0.007(3) -0.008(3)
N5 0.042(4) 0.133(7) 0.051(4) 0.016(4) -0.012(3) -0.027(4)
N6 0.062(5) 0.093(6) 0.044(3) -0.009(4) 0.003(3) -0.019(4)
N7 0.072(6) 0.089(6) 0.064(5) -0.027(4) -0.028(4) 0.034(5)
N8 0.070(7) 0.155(10) 0.123(8) -0.072(8) -0.048(6) 0.041(7)
C1 0.024(3) 0.070(5) 0.056(4) 0.001(4) 0.006(3) 0.005(3)
C2 0.025(3) 0.072(5) 0.041(4) -0.002(3) -0.003(3) -0.001(3)
C3 0.029(3) 0.070(5) 0.040(4) 0.006(3) 0.005(3) -0.002(3)
C4 0.036(4) 0.073(5) 0.039(4) 0.010(3) 0.002(3) 0.002(3)
C5 0.039(4) 0.080(6) 0.055(5) 0.018(4) 0.017(4) 0.012(4)
C6 0.048(5) 0.072(5) 0.057(5) 0.002(4) 0.015(4) 0.001(4)
C7 0.049(5) 0.087(7) 0.047(4) -0.009(4) -0.001(4) 0.001(5)
C8 0.037(4) 0.073(6) 0.052(4) -0.005(4) -0.006(3) 0.002(4)
C9 0.031(3) 0.064(5) 0.037(3) -0.002(3) 0.000(3) -0.002(3)
C10 0.024(3) 0.075(5) 0.037(3) -0.005(3) 0.000(3) -0.003(3)
C11 0.033(4) 0.076(6) 0.044(4) -0.005(3) 0.003(3) -0.005(4)
C12 0.031(3) 0.083(6) 0.052(4) -0.013(4) 0.007(3) -0.017(4)
C13 0.026(3) 0.088(6) 0.059(4) -0.021(4) 0.007(4) -0.010(4)
C14 0.027(3) 0.080(6) 0.050(4) -0.015(4) 0.004(3) 0.002(4)
C15 0.032(4) 0.067(5) 0.035(3) -0.006(3) 0.005(3) -0.008(3)
C16 0.038(4) 0.063(5) 0.055(4) -0.006(4) 0.007(3) 0.005(3)
C17 0.037(4) 0.067(5) 0.036(3) -0.004(4) 0.001(3) -0.003(3)
C18 0.036(4) 0.064(5) 0.050(4) 0.005(4) -0.006(3) 0.002(3)
C19 0.043(4) 0.072(6) 0.052(4) 0.007(4) -0.005(3) -0.002(4)
C20 0.045(4) 0.072(6) 0.054(5) 0.007(4) -0.002(4) 0.000(4)
C21 0.040(4) 0.078(6) 0.049(4) 0.001(4) 0.009(4) -0.003(4)

loop_
_atom_type_symbol
_atom_type_description
_atom_type_scat_dispersion_real
_atom_type_scat_dispersion_imag
_atom_type_scat_source
C C 0.0033 0.0016 'International Tables Vol C Tables 4.2.6.8 and 6.1.1.4'
H H 0.0000 0.0000 'International Tables Vol C Tables 4.2.6.8 and 6.1.1.4'
N N 0.0061 0.0033 'International Tables Vol C Tables 4.2.6.8 and 6.1.1.4'
O O 0.0106 0.0060 'International Tables Vol C Tables 4.2.6.8 and 6.1.1.4'
Co Co 0.3494 0.9721 'International Tables Vol C Tables 4.2.6.8 and 6.1.1.4'

loop_
_geom_angle_atom_site_label_1
_geom_angle_atom_site_label_2
_geom_angle_atom_site_label_3
_geom_angle
_geom_angle_site_symmetry_1
_geom_angle_site_symmetry_3
_geom_angle_publ_flag
O1 Co N1 87.6(3) . . ?
O1 Co N2 92.9(3) . . ?
N1 Co N2 178.5(2) . . ?
O1 Co N6 93.3(3) . . ?
N1 Co N6 89.7(3) . . ?
N2 Co N6 88.9(3) . . ?
O1 Co N3 94.0(2) . . ?
N1 Co N3 89.4(3) . . ?
N2 Co N3 92.0(3) . . ?
N6 Co N3 172.6(3) . . ?
O1 Co O2 176.9(3) . . ?
N1 Co O2 95.4(2) . . ?
N2 Co O2 84.0(3) . . ?
N6 Co O2 86.9(3) . . ?
N3 Co O2 85.9(3) . . ?
C1 O1 Co 109.0(4) . . ?
C15 O2 C16 119.6(6) . . ?
C15 O2 Co 126.2(5) . . ?
C16 O2 Co 114.2(4) . . ?
C9 N1 C2 122.3(6) . . ?
C9 N1 Co 125.6(5) . . ?
C2 N1 Co 112.2(5) . . ?
C21 N2 C17 118.7(7) . . ?
C21 N2 Co 125.9(6) . . ?
C17 N2 Co 115.3(5) . . ?
N4 N3 Co 120.5(5) . . ?
N5 N4 N3 177.8(7) . . ?
N7 N6 Co 118.2(7) . . ?
N6 N7 N8 175.1(11) . . ?
O1 C1 C2 110.0(6) . . ?
O1 C1 H1A 109.7 . . ?
C2 C1 H1A 109.7 . . ?
O1 C1 H1B 109.7 . . ?
C2 C1 H1B 109.7 . . ?
H1A C1 H1B 108.2 . . ?
N1 C2 C3 115.1(6) . . ?
N1 C2 C1 103.1(6) . . ?
C3 C2 C1 111.8(6) . . ?
N1 C2 H2 109(3) . . ?
C3 C2 H2 109(3) . . ?
C1 C2 H2 109(3) . . ?
C8 C3 C4 118.6(8) . . ?
C8 C3 C2 121.0(7) . . ?
C4 C3 C2 120.3(7) . . ?
C5 C4 C3 120.6(8) . . ?
C5 C4 H4 119.7 . . ?
C3 C4 H4 119.7 . . ?
C6 C5 C4 120.2(8) . . ?
C6 C5 H5 119.9 . . ?
C4 C5 H5 119.9 . . ?
C5 C6 C7 119.3(9) . . ?
C5 C6 H6 120.3 . . ?
C7 C6 H6 120.3 . . ?
C8 C7 C6 120.2(8) . . ?
C8 C7 H7 119.9 . . ?
C6 C7 H7 119.9 . . ?
C7 C8 C3 121.0(8) . . ?
C7 C8 H8 119.5 . . ?
C3 C8 H8 119.5 . . ?
N1 C9 C10 126.5(8) . . ?
N1 C9 H9 116.7 . . ?
C10 C9 H9 116.7 . . ?
C11 C10 C15 117.6(7) . . ?
C11 C10 C9 114.9(7) . . ?
C15 C10 C9 127.5(7) . . ?
C10 C11 C12 121.8(8) . . ?
C10 C11 H11 119.1 . . ?
C12 C11 H11 119.1 . . ?
C13 C12 C11 118.2(8) . . ?
C13 C12 H12 120.9 . . ?
C11 C12 H12 120.9 . . ?
C12 C13 C14 122.8(8) . . ?
C12 C13 H13 118.6 . . ?
C14 C13 H13 118.6 . . ?
C13 C14 C15 118.0(8) . . ?
C13 C14 H14 121.0 . . ?
C15 C14 H14 121.0 . . ?
O2 C15 C14 119.8(7) . . ?
O2 C15 C10 118.7(7) . . ?
C14 C15 C10 121.5(7) . . ?
O2 C16 C17 109.7(6) . . ?
O2 C16 H16A 109.7 . . ?
C17 C16 H16A 109.7 . . ?
O2 C16 H16B 109.7 . . ?
C17 C16 H16B 109.7 . . ?
H16A C16 H16B 108.2 . . ?
N2 C17 C18 121.2(7) . . ?
N2 C17 C16 116.6(7) . . ?
C18 C17 C16 122.2(7) . . ?
C17 C18 C19 120.4(8) . . ?
C17 C18 H18 119.8 . . ?
C19 C18 H18 119.8 . . ?
C18 C19 C20 117.9(8) . . ?
C18 C19 H19 121.0 . . ?
C20 C19 H19 121.0 . . ?
C21 C20 C19 118.9(9) . . ?
C21 C20 H20 120.5 . . ?
C19 C20 H20 120.5 . . ?
N2 C21 C20 122.8(8) . . ?
N2 C21 H21 118.6 . . ?
C20 C21 H21 118.6 . . ?

loop_
_geom_bond_atom_site_label_1
_geom_bond_atom_site_label_2
_geom_bond_distance
_geom_bond_site_symmetry_2
_geom_bond_publ_flag
Co O1 1.849(5) . ?
Co N1 1.868(6) . ?
Co N2 1.908(7) . ?
Co N6 1.954(7) . ?
Co N3 1.971(6) . ?
Co O2 1.989(5) . ?
O1 C1 1.397(10) . ?
O2 C15 1.386(9) . ?
O2 C16 1.420(10) . ?
N1 C9 1.276(9) . ?
N1 C2 1.491(9) . ?
N2 C21 1.349(10) . ?
N2 C17 1.359(10) . ?
N3 N4 1.190(9) . ?
N4 N5 1.145(10) . ?
N6 N7 1.173(12) . ?
N7 N8 1.190(14) . ?
C1 C2 1.534(11) . ?
C1 H1A 0.9900 . ?
C1 H1B 0.9900 . ?
C2 C3 1.509(11) . ?
C2 H2 0.99(5) . ?
C3 C8 1.393(11) . ?
C3 C4 1.397(11) . ?
C4 C5 1.386(13) . ?
C4 H4 0.9500 . ?
C5 C6 1.384(13) . ?
C5 H5 0.9500 . ?
C6 C7 1.402(13) . ?
C6 H6 0.9500 . ?
C7 C8 1.370(12) . ?
C7 H7 0.9500 . ?
C8 H8 0.9500 . ?
C9 C10 1.466(10) . ?
C9 H9 0.9500 . ?
C10 C11 1.390(11) . ?
C10 C15 1.394(12) . ?
C11 C12 1.401(11) . ?
C11 H11 0.9500 . ?
C12 C13 1.350(13) . ?
C12 H12 0.9500 . ?
C13 C14 1.389(12) . ?
C13 H13 0.9500 . ?
C14 C15 1.392(10) . ?
C14 H14 0.9500 . ?
C16 C17 1.519(10) . ?
C16 H16A 0.9900 . ?
C16 H16B 0.9900 . ?
C17 C18 1.364(11) . ?
C18 C19 1.382(11) . ?
C18 H18 0.9500 . ?
C19 C20 1.413(12) . ?
C19 H19 0.9500 . ?
C20 C21 1.353(12) . ?
C20 H20 0.9500 . ?
C21 H21 0.9500 . ?
